data_4345417
loop_
_publ_author_name
'Thu\'ery, Pierre'
'Harrowfield, Jack'

_publ_section_title
;
 Coordination Polymers and Cage-Containing Frameworks in Uranyl Ion
 Complexes with rac- and (1R,2R)-trans-1,2-Cyclohexanedicarboxylates:
 Consequences of Chirality.
;
_journal_issue 3
_journal_name_full 'Inorganic chemistry'
_journal_page_first 1455
_journal_page_last 1469
_journal_paper_doi 10.1021/acs.inorgchem.6b02537
_journal_volume 56
_journal_year 2017
_chemical_formula_sum 'C26 H32 Cu N2 O12 U'
_chemical_formula_weight 866.10
_space_group_crystal_system monoclinic
_space_group_IT_number 14
_space_group_name_Hall '-P 2yn'
_space_group_name_H-M_alt 'P 1 21/n 1'
_symmetry_space_group_name_Hall '-P 2yn'
_symmetry_space_group_name_H-M 'P 1 21/n 1'
_atom_sites_solution_hydrogens mixed
_audit_creation_method SHELXL-2014
_cell_angle_alpha 90
_cell_angle_beta 97.250(3)
_cell_angle_gamma 90
_cell_formula_units_Z 4
_cell_length_a 6.4368(3)
_cell_length_b 19.1229(12)
_cell_length_c 23.0130(12)
_cell_measurement_reflns_used 84653
_cell_measurement_temperature 150(2)
_cell_measurement_theta_max 25.68
_cell_measurement_theta_min 2.31
_cell_volume 2810.0(3)
_computing_cell_refinement 'HKL2000 (Otwinowski & Minor, 1997)'
_computing_data_collection 'COLLECT (Nonius, 1998)'
_computing_data_reduction 'HKL2000 (Otwinowski & Minor, 1997)'
_computing_molecular_graphics 'SHELXTL (Sheldrick, 2008)'
_computing_publication_material 'SHELXTL (Sheldrick, 2008); PLATON (Spek, 2003)'
_computing_structure_refinement 'SHELXL (Sheldrick, 2015)'
_computing_structure_solution 'SHELXT (Sheldrick, 2015)'
_diffrn_ambient_temperature 150(2)
_diffrn_measured_fraction_theta_full 0.999
_diffrn_measured_fraction_theta_max 0.999
_diffrn_measurement_device_type 'Nonius Kappa-CCD area-detector diffractometer'
_diffrn_measurement_method 'two \f and four \w scans with 2\% steps (428 frames)'
_diffrn_radiation_monochromator graphite
_diffrn_radiation_source 'fine-focus sealed tube'
_diffrn_radiation_type MoK\a
_diffrn_radiation_wavelength 0.71073
_diffrn_reflns_av_R_equivalents 0.0514
_diffrn_reflns_av_unetI/netI 0.0622
_diffrn_reflns_Laue_measured_fraction_full 0.999
_diffrn_reflns_Laue_measured_fraction_max 0.999
_diffrn_reflns_limit_h_max 7
_diffrn_reflns_limit_h_min -7
_diffrn_reflns_limit_k_max 23
_diffrn_reflns_limit_k_min -23
_diffrn_reflns_limit_l_max 28
_diffrn_reflns_limit_l_min -28
_diffrn_reflns_number 84653
_diffrn_reflns_point_group_measured_fraction_full 0.999
_diffrn_reflns_point_group_measured_fraction_max 0.999
_diffrn_reflns_theta_full 25.242
_diffrn_reflns_theta_max 25.679
_diffrn_reflns_theta_min 2.309
_diffrn_standards_decay_% 0
_diffrn_standards_interval_time 0
_diffrn_standards_number 0
_exptl_absorpt_coefficient_mu 6.580
_exptl_absorpt_correction_T_max 0.591
_exptl_absorpt_correction_T_min 0.270
_exptl_absorpt_correction_type multi-scan
_exptl_absorpt_process_details 'SCALEPACK (Otwinowski & Minor, 1997)'
_exptl_crystal_colour 'translucent light green'
_exptl_crystal_density_diffrn 2.047
_exptl_crystal_description lath
_exptl_crystal_F_000 1676
_exptl_crystal_size_max 0.17
_exptl_crystal_size_mid 0.13
_exptl_crystal_size_min 0.08
_refine_diff_density_max 0.641
_refine_diff_density_min -0.870
_refine_diff_density_rms 0.137
_refine_ls_extinction_method none
_refine_ls_goodness_of_fit_ref 0.986
_refine_ls_hydrogen_treatment constr
_refine_ls_matrix_type full
_refine_ls_number_parameters 416
_refine_ls_number_reflns 5332
_refine_ls_number_restraints 132
_refine_ls_restrained_S_all 0.987
_refine_ls_R_factor_all 0.0529
_refine_ls_R_factor_gt 0.0319
_refine_ls_shift/su_max 0.003
_refine_ls_shift/su_mean 0.000
_refine_ls_structure_factor_coef Fsqd
_refine_ls_weighting_details 'w=1/[\s^2^(Fo^2^)+(0.0238P)^2^] where P=(Fo^2^+2Fc^2^)/3'
_refine_ls_weighting_scheme calc
_refine_ls_wR_factor_gt 0.0569
_refine_ls_wR_factor_ref 0.0612
_reflns_Friedel_coverage 0.000
_reflns_number_gt 4078
_reflns_number_total 5332
_reflns_threshold_expression 'I > 2\s(I)'
_cod_data_source_file ic6b02537_si_002.cif
_cod_data_source_block 7
_cod_database_code 4345417
_shelx_space_group_comment
;
The symmetry employed for this shelxl refinement is uniquely defined
by the following loop, which should always be used as a source of
symmetry information in preference to the above space-group names.
They are only intended as comments.
;
_shelxl_version_number 2014-3

loop_
_space_group_symop_operation_xyz
'x, y, z'
'-x+1/2, y+1/2, -z+1/2'
'-x, -y, -z'
'x-1/2, -y-1/2, z-1/2'

loop_
_atom_site_label
_atom_site_type_symbol
_atom_site_fract_x
_atom_site_fract_y
_atom_site_fract_z
_atom_site_U_iso_or_equiv
_atom_site_adp_type
_atom_site_occupancy
_atom_site_site_symmetry_order
_atom_site_calc_flag
_atom_site_refinement_flags_posn
_atom_site_refinement_flags_adp
_atom_site_refinement_flags_occupancy
_atom_site_disorder_assembly
_atom_site_disorder_group
U1 U 0.53158(3) 0.75552(2) 0.21882(2) 0.02322(7) Uani 1 1 d . . . . .
Cu1 Cu 0.45503(8) 0.68154(3) 0.38332(2) 0.02441(15) Uani 1 1 d . . . . .
O1 O 0.4855(5) 0.66475(19) 0.22367(13) 0.0297(8) Uani 1 1 d . . . . .
O2 O 0.5821(5) 0.8462(2) 0.21348(14) 0.0358(9) Uani 1 1 d . . . . .
O3 O 0.3250(5) 0.7856(2) 0.29241(13) 0.0332(9) Uani 1 1 d . . . . .
O4 O 0.2323(5) 0.75245(18) 0.37751(14) 0.0272(8) Uani 1 1 d . . . . .
O5 O -0.2603(4) 0.74605(17) 0.31191(13) 0.0243(7) Uani 1 1 d . . . . .
O6 O -0.3289(5) 0.75423(18) 0.40411(13) 0.0282(8) Uani 1 1 d . . . . .
O7 O 0.8881(5) 0.7365(2) 0.20391(16) 0.0475(11) Uani 1 1 d . . . . .
O8 O 1.1800(5) 0.7667(2) 0.17134(14) 0.0341(9) Uani 1 1 d . . . . .
O9 O 0.5459(6) 0.7488(2) 0.11934(14) 0.0482(11) Uani 1 1 d . . . . .
O10 O 0.5891(5) 0.7936(3) 0.03477(17) 0.0627(15) Uani 1 1 d . . . . .
O11 O 0.3822(5) 0.65007(19) 0.47196(13) 0.0334(9) Uani 1 1 d . . . . .
H11A H 0.2815 0.6780 0.4864 0.040 Uiso 1 1 d R U . . .
H11B H 0.4786 0.6416 0.5085 0.040 Uiso 1 1 d R U . . .
O12 O 0.2192(5) 0.8564(2) 0.06108(16) 0.0467(10) Uani 1 1 d . . . . .
H12A H 0.1703 0.8462 0.0985 0.056 Uiso 1 1 d R U . . .
H12B H 0.3496 0.8381 0.0551 0.056 Uiso 1 1 d R U . . .
N1 N 0.2764(5) 0.6112(2) 0.33593(15) 0.0235(9) Uani 1 1 d . . . . .
N2 N 0.6524(6) 0.6013(2) 0.39089(16) 0.0252(9) Uani 1 1 d . . . . .
C1 C 0.0496(6) 0.8486(3) 0.3271(2) 0.0260(11) Uani 1 1 d . . . . .
H1 H -0.0281 0.8459 0.2867 0.031 Uiso 1 1 calc R U . . .
C2 C -0.1109(6) 0.8413(3) 0.37054(19) 0.0249(11) Uani 1 1 d . . . . .
H2 H -0.0356 0.8417 0.4113 0.030 Uiso 1 1 calc R U . . .
C3 C -0.2668(7) 0.9040(3) 0.3632(2) 0.0297(12) Uani 1 1 d . . . . .
H3A H -0.3551 0.9000 0.3249 0.036 Uiso 1 1 calc R U . . .
H3B H -0.3601 0.9016 0.3942 0.036 Uiso 1 1 calc R U . . .
C4 C -0.1565(8) 0.9742(3) 0.3666(3) 0.0418(14) Uani 1 1 d . . . . .
H4A H -0.0837 0.9812 0.4067 0.050 Uiso 1 1 calc R U . . .
H4B H -0.2616 1.0119 0.3585 0.050 Uiso 1 1 calc R U . . .
C5 C 0.0017(8) 0.9789(3) 0.3229(3) 0.0448(15) Uani 1 1 d . . . . .
H5A H -0.0718 0.9759 0.2825 0.054 Uiso 1 1 calc R U . . .
H5B H 0.0753 1.0245 0.3272 0.054 Uiso 1 1 calc R U . . .
C6 C 0.1592(7) 0.9200(3) 0.3334(2) 0.0330(13) Uani 1 1 d . . . . .
H6A H 0.2365 0.9243 0.3732 0.040 Uiso 1 1 calc R U . . .
H6B H 0.2616 0.9234 0.3048 0.040 Uiso 1 1 calc R U . . .
C7 C 0.2134(7) 0.7911(3) 0.3328(2) 0.0255(11) Uani 1 1 d . . . . .
C8 C -0.2382(6) 0.7762(3) 0.36185(19) 0.0225(11) Uani 1 1 d . . . . .
C11 C 0.7733(8) 0.6546(3) 0.0186(2) 0.0442(14) Uani 1 1 d D U . . .
H11C H 0.7074 0.6770 -0.0161 0.053 Uiso 0.592(8) 1 d R U P A 1
H11D H 0.6756 0.6228 0.0326 0.053 Uiso 0.592(8) 1 d R U P A 1
H11E H 0.8343 0.6898 -0.0035 0.053 Uiso 0.408(8) 1 d R U P A 2
H11F H 0.6349 0.6456 -0.0004 0.053 Uiso 0.408(8) 1 d R U P A 2
C14 C 1.1300(8) 0.6343(3) 0.1071(2) 0.0399(13) Uani 1 1 d D U . . .
H14A H 1.1918 0.6100 0.1414 0.048 Uiso 0.592(8) 1 d R U P A 1
H14B H 1.2323 0.6660 0.0956 0.048 Uiso 0.592(8) 1 d R U P A 1
H14C H 1.0799 0.5987 0.1311 0.048 Uiso 0.408(8) 1 d R U P A 2
H14D H 1.2698 0.6465 0.1232 0.048 Uiso 0.408(8) 1 d R U P A 2
C9A C 0.9414(12) 0.6761(5) 0.1238(3) 0.032(2) Uani 0.592(8) 1 d D U P A 1
H9A H 0.8417 0.6457 0.1384 0.038 Uiso 0.592(8) 1 d R U P A 1
C10A C 0.8430(12) 0.7118(5) 0.0669(3) 0.0314(19) Uani 0.592(8) 1 d D U P A 1
H10A H 0.9441 0.7422 0.0529 0.038 Uiso 0.592(8) 1 d R U P A 1
C12A C 0.9719(14) 0.6172(6) 0.0054(4) 0.041(2) Uani 0.592(8) 1 d D U P A 1
H12C H 1.0693 0.6495 -0.0079 0.049 Uiso 0.592(8) 1 d R U P A 1
H12D H 0.9373 0.5830 -0.0246 0.049 Uiso 0.592(8) 1 d R U P A 1
C13A C 1.0703(18) 0.5802(6) 0.0598(4) 0.045(2) Uani 0.592(8) 1 d . U P A 1
H13A H 0.9731 0.5471 0.0722 0.054 Uiso 0.592(8) 1 d R U P A 1
H13B H 1.1929 0.5552 0.0521 0.054 Uiso 0.592(8) 1 d R U P A 1
C9B C 0.9859(15) 0.6997(6) 0.1042(4) 0.031(2) Uani 0.408(8) 1 d D U P A 2
H9B H 1.0397 0.7325 0.0785 0.037 Uiso 0.408(8) 1 d R U P A 2
C10B C 0.7596(16) 0.6824(6) 0.0781(5) 0.036(2) Uani 0.408(8) 1 d D U P A 2
H10B H 0.6943 0.6495 0.1014 0.043 Uiso 0.408(8) 1 d R U P A 2
C12B C 0.9060(18) 0.5870(6) 0.0173(7) 0.046(3) Uani 0.408(8) 1 d D U P A 2
H12E H 0.9074 0.5708 -0.0220 0.055 Uiso 0.408(8) 1 d R U P A 2
H12F H 0.8499 0.5509 0.0397 0.055 Uiso 0.408(8) 1 d R U P A 2
C13B C 1.128(2) 0.6042(10) 0.0449(5) 0.045(3) Uani 0.408(8) 1 d D U P A 2
H13C H 1.2185 0.5644 0.0446 0.054 Uiso 0.408(8) 1 d R U P A 2
H13D H 1.1812 0.6401 0.0218 0.054 Uiso 0.408(8) 1 d R U P A 2
C15 C 1.0100(7) 0.7315(3) 0.1669(2) 0.0347(14) Uani 1 1 d D . . . .
C16 C 0.6399(8) 0.7522(3) 0.0747(2) 0.0431(16) Uani 1 1 d D . . . .
C17 C 0.0889(7) 0.6233(3) 0.30463(19) 0.0259(11) Uani 1 1 d . . . . .
H17 H 0.0336 0.6694 0.3033 0.031 Uiso 1 1 calc R U . . .
C18 C -0.0256(7) 0.5708(3) 0.2745(2) 0.0304(12) Uani 1 1 d . . . . .
H18 H -0.1564 0.5810 0.2521 0.037 Uiso 1 1 calc R U . . .
C19 C 0.0513(7) 0.5039(3) 0.2771(2) 0.0334(13) Uani 1 1 d . . . . .
H19 H -0.0281 0.4669 0.2579 0.040 Uiso 1 1 calc R U . . .
C20 C 0.2466(8) 0.4909(3) 0.3082(2) 0.0345(13) Uani 1 1 d . . . . .
H20 H 0.3036 0.4450 0.3100 0.041 Uiso 1 1 calc R U . . .
C21 C 0.3575(7) 0.5460(3) 0.3367(2) 0.0270(11) Uani 1 1 d . . . . .
C22 C 0.5700(7) 0.5401(3) 0.3698(2) 0.0263(11) Uani 1 1 d . . . . .
C23 C 0.6768(8) 0.4776(3) 0.3788(2) 0.0372(13) Uani 1 1 d . . . . .
H23 H 0.6144 0.4349 0.3644 0.045 Uiso 1 1 calc R U . . .
C24 C 0.8800(8) 0.4783(3) 0.4096(2) 0.0427(15) Uani 1 1 d . . . . .
H24 H 0.9587 0.4364 0.4155 0.051 Uiso 1 1 calc R U . . .
C25 C 0.9628(8) 0.5411(3) 0.4311(2) 0.0363(14) Uani 1 1 d . . . . .
H25 H 1.0988 0.5428 0.4526 0.044 Uiso 1 1 calc R U . . .
C26 C 0.8464(7) 0.6015(3) 0.4210(2) 0.0320(13) Uani 1 1 d . . . . .
H26 H 0.9046 0.6446 0.4358 0.038 Uiso 1 1 calc R U . . .

loop_
_atom_site_aniso_label
_atom_site_aniso_U_11
_atom_site_aniso_U_22
_atom_site_aniso_U_33
_atom_site_aniso_U_23
_atom_site_aniso_U_13
_atom_site_aniso_U_12
U1 0.01903(9) 0.02784(12) 0.02324(10) -0.00010(9) 0.00444(6) 0.00121(9)
Cu1 0.0201(3) 0.0247(4) 0.0285(3) -0.0009(3) 0.0034(2) 0.0007(3)
O1 0.0316(18) 0.025(2) 0.0325(18) -0.0046(16) 0.0045(15) -0.0033(16)
O2 0.0352(19) 0.027(2) 0.046(2) 0.0048(18) 0.0103(17) 0.0004(17)
O3 0.0215(17) 0.049(3) 0.0297(19) -0.0034(17) 0.0057(15) 0.0071(17)
O4 0.0208(15) 0.030(2) 0.0318(18) -0.0024(17) 0.0070(14) -0.0008(15)
O5 0.0211(15) 0.026(2) 0.0252(17) 0.0017(15) 0.0001(13) 0.0060(15)
O6 0.0257(16) 0.030(2) 0.0284(17) -0.0028(16) 0.0031(14) -0.0031(16)
O7 0.0239(18) 0.072(3) 0.050(2) 0.015(2) 0.0162(17) 0.0070(19)
O8 0.0160(16) 0.050(3) 0.0351(19) 0.0050(18) 0.0007(14) -0.0003(16)
O9 0.041(2) 0.080(4) 0.0257(18) 0.002(2) 0.0117(16) -0.003(2)
O10 0.026(2) 0.114(4) 0.049(2) 0.047(3) 0.0090(18) 0.011(2)
O11 0.0279(17) 0.046(3) 0.0274(18) 0.0029(17) 0.0077(14) 0.0067(18)
O12 0.034(2) 0.047(3) 0.056(2) 0.004(2) -0.0035(18) -0.0002(19)
N1 0.019(2) 0.027(3) 0.025(2) 0.0045(18) 0.0057(17) 0.0009(18)
N2 0.021(2) 0.030(3) 0.026(2) 0.0056(19) 0.0100(17) 0.0025(19)
C1 0.017(2) 0.028(3) 0.034(3) 0.006(2) 0.007(2) 0.003(2)
C2 0.015(2) 0.033(3) 0.027(3) 0.002(2) 0.0018(19) 0.001(2)
C3 0.025(3) 0.027(3) 0.038(3) -0.006(2) 0.005(2) 0.005(2)
C4 0.035(3) 0.024(3) 0.066(4) -0.003(3) 0.008(3) 0.003(3)
C5 0.031(3) 0.027(4) 0.077(4) 0.005(3) 0.013(3) 0.000(3)
C6 0.026(3) 0.028(3) 0.047(3) 0.005(3) 0.010(2) -0.002(2)
C7 0.019(2) 0.026(3) 0.031(3) -0.007(2) 0.004(2) -0.008(2)
C8 0.015(2) 0.027(3) 0.025(3) 0.001(2) -0.0016(19) 0.003(2)
C11 0.045(3) 0.058(4) 0.029(3) -0.004(3) 0.000(2) 0.001(3)
C14 0.038(3) 0.040(3) 0.042(3) -0.009(3) 0.003(2) 0.008(2)
C9A 0.026(4) 0.040(5) 0.029(4) 0.000(4) 0.005(3) -0.006(4)
C10A 0.026(4) 0.045(5) 0.025(4) 0.000(4) 0.012(3) -0.007(4)
C12A 0.044(4) 0.048(5) 0.034(4) -0.010(4) 0.016(4) -0.005(4)
C13A 0.044(5) 0.045(5) 0.047(4) -0.008(4) 0.007(4) 0.005(4)
C9B 0.025(4) 0.038(5) 0.031(5) -0.007(4) 0.005(4) -0.005(4)
C10B 0.030(5) 0.047(5) 0.031(4) 0.005(4) 0.009(4) -0.007(4)
C12B 0.048(5) 0.053(6) 0.038(5) -0.011(5) 0.013(4) 0.001(5)
C13B 0.043(5) 0.047(6) 0.046(5) -0.010(5) 0.008(5) 0.002(5)
C15 0.018(2) 0.046(4) 0.039(3) -0.010(3) -0.002(2) 0.007(2)
C16 0.033(3) 0.072(5) 0.024(3) 0.004(3) 0.004(2) 0.011(3)
C17 0.024(2) 0.023(3) 0.032(3) 0.003(2) 0.008(2) 0.001(2)
C18 0.026(3) 0.038(4) 0.027(3) -0.003(2) 0.000(2) -0.004(3)
C19 0.029(3) 0.036(4) 0.035(3) -0.007(3) 0.003(2) -0.008(3)
C20 0.041(3) 0.021(3) 0.042(3) -0.006(2) 0.008(3) 0.002(2)
C21 0.027(3) 0.027(3) 0.029(3) 0.002(2) 0.011(2) 0.002(2)
C22 0.022(2) 0.027(3) 0.031(3) 0.003(2) 0.007(2) 0.002(2)
C23 0.035(3) 0.027(3) 0.050(3) 0.006(3) 0.006(3) 0.005(3)
C24 0.033(3) 0.041(4) 0.055(4) 0.011(3) 0.010(3) 0.015(3)
C25 0.023(3) 0.047(4) 0.040(3) 0.009(3) 0.007(2) 0.008(3)
C26 0.023(3) 0.043(4) 0.031(3) 0.003(3) 0.005(2) 0.001(2)

loop_
_atom_type_symbol
_atom_type_description
_atom_type_scat_dispersion_real
_atom_type_scat_dispersion_imag
_atom_type_scat_source
C C 0.0033 0.0016 'International Tables Vol C Tables 4.2.6.8 and 6.1.1.4'
H H 0.0000 0.0000 'International Tables Vol C Tables 4.2.6.8 and 6.1.1.4'
N N 0.0061 0.0033 'International Tables Vol C Tables 4.2.6.8 and 6.1.1.4'
O O 0.0106 0.0060 'International Tables Vol C Tables 4.2.6.8 and 6.1.1.4'
Cu Cu 0.3201 1.2651 'International Tables Vol C Tables 4.2.6.8 and 6.1.1.4'
U U -9.6767 9.6646 'International Tables Vol C Tables 4.2.6.8 and 6.1.1.4'

loop_
_geom_angle_atom_site_label_1
_geom_angle_atom_site_label_2
_geom_angle_atom_site_label_3
_geom_angle
_geom_angle_site_symmetry_1
_geom_angle_site_symmetry_3
O1 U1 O2 178.99(15) . .
O1 U1 O9 92.05(15) . .
O2 U1 O9 87.43(15) . .
O1 U1 O3 94.61(14) . .
O2 U1 O3 86.31(15) . .
O9 U1 O3 145.60(12) . .
O1 U1 O5 87.05(13) . 1_655
O2 U1 O5 92.84(13) . 1_655
O9 U1 O5 143.02(12) . 1_655
O3 U1 O5 71.12(10) . 1_655
O1 U1 O7 91.80(15) . .
O2 U1 O7 87.21(15) . .
O9 U1 O7 71.93(13) . .
O3 U1 O7 141.30(12) . .
O5 U1 O7 71.16(11) 1_655 .
O1 U1 O8 87.72(14) . 1_455
O2 U1 O8 92.96(14) . 1_455
O9 U1 O8 72.89(12) . 1_455
O3 U1 O8 73.70(11) . 1_455
O5 U1 O8 143.86(11) 1_655 1_455
O7 U1 O8 144.77(12) . 1_455
O4 Cu1 O6 90.93(13) . 1_655
O4 Cu1 N2 172.82(15) . .
O6 Cu1 N2 95.67(15) 1_655 .
O4 Cu1 N1 93.59(15) . .
O6 Cu1 N1 160.15(14) 1_655 .
N2 Cu1 N1 81.14(16) . .
O4 Cu1 O11 90.73(13) . .
O6 Cu1 O11 100.96(13) 1_655 .
N2 Cu1 O11 85.25(14) . .
N1 Cu1 O11 98.30(14) . .
C7 O3 U1 170.6(4) . .
C7 O4 Cu1 117.0(3) . .
C8 O5 U1 139.4(3) . 1_455
C8 O6 Cu1 115.1(3) . 1_455
C15 O7 U1 144.9(3) . .
C15 O8 U1 137.6(3) . 1_655
C16 O9 U1 153.0(3) . .
Cu1 O11 H11A 114.0 . .
Cu1 O11 H11B 129.6 . .
H11A O11 H11B 100.3 . .
H12A O12 H12B 116.8 . .
C17 N1 C21 118.9(4) . .
C17 N1 Cu1 126.3(3) . .
C21 N1 Cu1 114.8(3) . .
C26 N2 C22 118.9(4) . .
C26 N2 Cu1 125.7(4) . .
C22 N2 Cu1 114.9(3) . .
C7 C1 C2 113.3(4) . .
C7 C1 C6 109.3(4) . .
C2 C1 C6 111.1(4) . .
C7 C1 H1 107.6 . .
C2 C1 H1 107.6 . .
C6 C1 H1 107.6 . .
C8 C2 C1 113.2(4) . .
C8 C2 C3 107.0(3) . .
C1 C2 C3 109.7(4) . .
C8 C2 H2 109.0 . .
C1 C2 H2 109.0 . .
C3 C2 H2 109.0 . .
C4 C3 C2 112.6(4) . .
C4 C3 H3A 109.1 . .
C2 C3 H3A 109.1 . .
C4 C3 H3B 109.1 . .
C2 C3 H3B 109.1 . .
H3A C3 H3B 107.8 . .
C3 C4 C5 111.5(5) . .
C3 C4 H4A 109.3 . .
C5 C4 H4A 109.3 . .
C3 C4 H4B 109.3 . .
C5 C4 H4B 109.3 . .
H4A C4 H4B 108.0 . .
C6 C5 C4 109.9(5) . .
C6 C5 H5A 109.7 . .
C4 C5 H5A 109.7 . .
C6 C5 H5B 109.7 . .
C4 C5 H5B 109.7 . .
H5A C5 H5B 108.2 . .
C5 C6 C1 110.9(4) . .
C5 C6 H6A 109.5 . .
C1 C6 H6A 109.5 . .
C5 C6 H6B 109.5 . .
C1 C6 H6B 109.5 . .
H6A C6 H6B 108.0 . .
O3 C7 O4 123.6(5) . .
O3 C7 C1 117.0(4) . .
O4 C7 C1 119.3(4) . .
O6 C8 O5 122.0(4) . .
O6 C8 C2 118.2(4) . .
O5 C8 C2 119.7(4) . .
C10B C11 C12B 114.5(8) . .
C12A C11 C10A 107.0(6) . .
C12A C11 H11C 109.7 . .
C10A C11 H11C 109.4 . .
C12A C11 H11D 111.8 . .
C10A C11 H11D 110.0 . .
H11C C11 H11D 108.8 . .
C10B C11 H11E 108.2 . .
C12B C11 H11E 108.2 . .
C10B C11 H11F 109.1 . .
C12B C11 H11F 108.9 . .
H11E C11 H11F 107.7 . .
C13A C14 C9A 113.3(6) . .
C13B C14 C9B 109.0(8) . .
C13A C14 H14A 107.5 . .
C9A C14 H14A 107.8 . .
C13A C14 H14B 110.7 . .
C9A C14 H14B 109.3 . .
H14A C14 H14B 107.9 . .
C13B C14 H14C 107.8 . .
C9B C14 H14C 110.8 . .
C13B C14 H14D 110.2 . .
C9B C14 H14D 110.4 . .
H14C C14 H14D 108.6 . .
C15 C9A C10A 108.0(7) . .
C15 C9A C14 111.1(6) . .
C10A C9A C14 105.8(6) . .
C15 C9A H9A 110.7 . .
C10A C9A H9A 110.3 . .
C14 C9A H9A 110.9 . .
C9A C10A C16 112.7(6) . .
C9A C10A C11 109.8(7) . .
C16 C10A C11 104.9(5) . .
C9A C10A H10A 109.4 . .
C16 C10A H10A 110.8 . .
C11 C10A H10A 109.1 . .
C13A C12A C11 109.2(7) . .
C13A C12A H12C 110.2 . .
C11 C12A H12C 111.0 . .
C13A C12A H12D 108.3 . .
C11 C12A H12D 109.8 . .
H12C C12A H12D 108.2 . .
C12A C13A C14 108.6(9) . .
C12A C13A H13A 109.5 . .
C14 C13A H13A 110.7 . .
C12A C13A H13B 110.5 . .
C14 C13A H13B 109.5 . .
H13A C13A H13B 108.0 . .
C10B C9B C14 112.1(7) . .
C10B C9B C15 115.1(8) . .
C14 C9B C15 106.5(6) . .
C10B C9B H9B 107.3 . .
C14 C9B H9B 107.2 . .
C15 C9B H9B 108.4 . .
C11 C10B C16 110.7(8) . .
C11 C10B C9B 105.9(8) . .
C16 C10B C9B 106.1(7) . .
C11 C10B H10B 111.3 . .
C16 C10B H10B 110.2 . .
C9B C10B H10B 112.5 . .
C13B C12B C11 107.6(11) . .
C13B C12B H12E 110.1 . .
C11 C12B H12E 111.0 . .
C13B C12B H12F 109.1 . .
C11 C12B H12F 110.1 . .
H12E C12B H12F 108.9 . .
C12B C13B C14 111.4(10) . .
C12B C13B H13C 111.3 . .
C14 C13B H13C 111.8 . .
C12B C13B H13D 107.7 . .
C14 C13B H13D 106.6 . .
H13C C13B H13D 107.8 . .
O7 C15 O8 121.2(5) . .
O7 C15 C9A 110.9(5) . .
O8 C15 C9A 127.6(5) . .
O7 C15 C9B 132.4(6) . .
O8 C15 C9B 105.3(6) . .
O10 C16 O9 122.3(5) . .
O10 C16 C10B 133.2(7) . .
O9 C16 C10B 101.7(7) . .
O10 C16 C10A 112.7(5) . .
O9 C16 C10A 124.6(5) . .
N1 C17 C18 122.1(5) . .
N1 C17 H17 118.9 . .
C18 C17 H17 118.9 . .
C19 C18 C17 119.3(5) . .
C19 C18 H18 120.4 . .
C17 C18 H18 120.4 . .
C18 C19 C20 119.3(5) . .
C18 C19 H19 120.4 . .
C20 C19 H19 120.4 . .
C19 C20 C21 119.0(5) . .
C19 C20 H20 120.5 . .
C21 C20 H20 120.5 . .
N1 C21 C20 121.3(4) . .
N1 C21 C22 113.9(4) . .
C20 C21 C22 124.8(5) . .
N2 C22 C23 122.1(4) . .
N2 C22 C21 114.5(4) . .
C23 C22 C21 123.5(5) . .
C22 C23 C24 118.7(5) . .
C22 C23 H23 120.7 . .
C24 C23 H23 120.7 . .
C25 C24 C23 118.8(5) . .
C25 C24 H24 120.6 . .
C23 C24 H24 120.6 . .
C24 C25 C26 119.4(5) . .
C24 C25 H25 120.3 . .
C26 C25 H25 120.3 . .
N2 C26 C25 122.1(5) . .
N2 C26 H26 118.9 . .
C25 C26 H26 118.9 . .

loop_
_geom_bond_atom_site_label_1
_geom_bond_atom_site_label_2
_geom_bond_distance
_geom_bond_site_symmetry_2
U1 O1 1.767(4) .
U1 O2 1.772(4) .
U1 O9 2.306(3) .
U1 O3 2.353(3) .
U1 O5 2.386(3) 1_655
U1 O7 2.391(3) .
U1 O8 2.395(3) 1_455
Cu1 O4 1.966(3) .
Cu1 O6 1.982(3) 1_655
Cu1 N2 1.985(4) .
Cu1 N1 2.001(4) .
Cu1 O11 2.233(3) .
O3 C7 1.249(5) .
O4 C7 1.260(6) .
O5 C8 1.278(5) .
O5 U1 2.386(3) 1_455
O6 C8 1.268(5) .
O6 Cu1 1.982(3) 1_455
O7 C15 1.232(6) .
O8 C15 1.279(6) .
O8 U1 2.395(3) 1_655
O9 C16 1.259(6) .
O10 C16 1.225(6) .
O11 H11A 0.9332 .
O11 H11B 0.9935 .
O12 H12A 0.9736 .
O12 H12B 0.9346 .
N1 C17 1.345(6) .
N1 C21 1.352(6) .
N2 C26 1.350(6) .
N2 C22 1.350(6) .
C1 C7 1.519(7) .
C1 C2 1.531(6) .
C1 C6 1.534(7) .
C1 H1 1.0000 .
C2 C8 1.490(7) .
C2 C3 1.559(7) .
C2 H2 1.0000 .
C3 C4 1.516(7) .
C3 H3A 0.9900 .
C3 H3B 0.9900 .
C4 C5 1.523(7) .
C4 H4A 0.9900 .
C4 H4B 0.9900 .
C5 C6 1.515(7) .
C5 H5A 0.9900 .
C5 H5B 0.9900 .
C6 H6A 0.9900 .
C6 H6B 0.9900 .
C11 C10B 1.481(13) .
C11 C12A 1.528(8) .
C11 C12B 1.551(9) .
C11 C10A 1.584(7) .
C11 H11C 0.9569 .
C11 H11D 0.9579 .
C11 H11E 0.9577 .
C11 H11F 0.9574 .
C14 C13A 1.516(11) .
C14 C13B 1.542(9) .
C14 C9A 1.542(7) .
C14 C9B 1.553(9) .
C14 H14A 0.9571 .
C14 H14B 0.9579 .
C14 H14C 0.9576 .
C14 H14D 0.9574 .
C9A C15 1.481(10) .
C9A C10A 1.540(8) .
C9A H9A 0.9580 .
C10A C16 1.548(7) .
C10A H10A 0.9580 .
C12A C13A 1.506(14) .
C12A H12C 0.9579 .
C12A H12D 0.9570 .
C13A H13A 0.9578 .
C13A H13B 0.9581 .
C9B C10B 1.539(9) .
C9B C15 1.557(8) .
C9B H9B 0.9576 .
C10B C16 1.537(9) .
C10B H10B 0.9579 .
C12B C13B 1.526(10) .
C12B H12E 0.9577 .
C12B H12F 0.9576 .
C13B H13C 0.9572 .
C13B H13D 0.9574 .
C17 C18 1.379(7) .
C17 H17 0.9500 .
C18 C19 1.370(7) .
C18 H18 0.9500 .
C19 C20 1.389(7) .
C19 H19 0.9500 .
C20 C21 1.389(7) .
C20 H20 0.9500 .
C21 C22 1.484(6) .
C22 C23 1.381(7) .
C23 C24 1.407(7) .
C23 H23 0.9500 .
C24 C25 1.380(8) .
C24 H24 0.9500 .
C25 C26 1.380(7) .
C25 H25 0.9500 .
C26 H26 0.9500 .

loop_
_geom_hbond_atom_site_label_D
_geom_hbond_atom_site_label_H
_geom_hbond_atom_site_label_A
_geom_hbond_distance_DH
_geom_hbond_distance_HA
_geom_hbond_distance_DA
_geom_hbond_angle_DHA
_geom_hbond_site_symmetry_A
O11 H11A O10 0.93 1.85 2.738(5) 158.7 4_576
O11 H11B O12 0.99 1.84 2.793(5) 159.5 4_676
O12 H12A O8 0.97 2.26 3.099(5) 144.1 1_455
O12 H12B O10 0.93 1.87 2.800(5) 171.7 .
